data_7200126
loop_
_publ_author_name
'Kendrick, John'
'Gourlay, Matthew D.'
'Neumann, Marcus A.'
'Leusen, Frank J. J.'

_publ_section_title
;
 Predicting spontaneous racemate resolution using recent developments in
 crystal structure prediction
;
_journal_issue 11
_journal_name_full CrystEngComm
_journal_page_first 2391
_journal_page_last 2399
_journal_paper_doi 10.1039/b909038j
_journal_volume 11
_journal_year 2009
_space_group_IT_number 14
_symmetry_cell_setting monoclinic
_symmetry_Int_Tables_number 14
_symmetry_space_group_name_Hall '-P 2ybc'
_symmetry_space_group_name_H-M 'P 1 21/c 1'
_cell_angle_alpha 90.000000
_cell_angle_beta 94.658704
_cell_angle_gamma 90.000000
_cell_length_a 4.725070
_cell_length_b 10.136261
_cell_length_c 11.638931
_cell_volume 555.600
_cod_data_source_file 5HMO_racemic.cif
_cod_data_source_block 5HMO_R_9
_cod_original_sg_symbol_H-M 'P 2_1/c'
_cod_struct_determination_method theoretical
_cod_database_code 7200126

loop_
_symmetry_equiv_pos_site_id
_symmetry_equiv_pos_as_xyz
1 x,y,z
2 -x,y+1/2,-z+1/2
3 -x,-y,-z
4 x,-y+1/2,z+1/2

loop_
_atom_site_label
_atom_site_type_symbol
_atom_site_fract_x
_atom_site_fract_y
_atom_site_fract_z
C46 C -0.407198 0.174234 1.961010
C47 C -0.278389 0.287646 1.894230
O48 O -0.096982 0.358899 1.982324
C49 C -0.068530 0.284620 2.080014
N50 N -0.221292 0.172649 2.066995
O51 O 0.084982 0.319990 2.166078
C52 C -0.493904 0.381358 1.835434
O53 O -0.371812 0.469244 1.757124
H54 H -0.628360 0.194718 1.978602
H55 H -0.401731 0.081617 1.912825
H56 H -0.137145 0.249629 1.831412
H57 H -0.257972 0.114737 2.137907
H58 H -0.653144 0.322244 1.784215
H59 H -0.603427 0.436064 1.900461
H60 H -0.258713 0.540095 1.799044
